data_4344673
loop_
_publ_author_name
'M\"akel\"a, Toni'
'Minkkinen, Miia-Elina'
'Rissanen, Kari'

_publ_section_title
;
 Ion Pair Binding in the Solid-State with Ditopic Crown Ether Uranyl
 Salophen Receptors.
;
_journal_issue 3
_journal_name_full 'Inorganic chemistry'
_journal_page_first 1339
_journal_page_last 1346
_journal_paper_doi 10.1021/acs.inorgchem.5b02780
_journal_volume 55
_journal_year 2016
_chemical_formula_moiety 'C30 H34 F N2 O10 Rb S0.5 U, 0.15(C2 H3 O S), 0.85(C2 H6 O S)'
_chemical_formula_sum 'C32 H39.55 F N2 O11 Rb S1.5 U'
_chemical_formula_weight 1018.79
_chemical_name_systematic
;
 ?
;
_space_group_crystal_system monoclinic
_space_group_IT_number 14
_space_group_name_Hall '-P 2ybc'
_space_group_name_H-M_alt 'P 1 21/c 1'
_symmetry_space_group_name_Hall '-P 2ybc'
_symmetry_space_group_name_H-M 'P 1 21/c 1'
_atom_sites_solution_hydrogens geom
_atom_sites_solution_primary direct
_audit_creation_date 2015-09-24
_audit_creation_method
;
Olex2 1.2
(compiled 2014.06.27 svn.r2953 for OlexSys, GUI svn.r4855)
;
_cell_angle_alpha 90
_cell_angle_beta 102.4206(13)
_cell_angle_gamma 90
_cell_formula_units_Z 4
_cell_length_a 14.3212(2)
_cell_length_b 16.7621(2)
_cell_length_c 15.8630(2)
_cell_measurement_reflns_used 7840
_cell_measurement_temperature 170
_cell_measurement_theta_max 30.5528
_cell_measurement_theta_min 2.8911
_cell_volume 3718.84(8)
_computing_cell_refinement
;
CrysAlisPro, Agilent Technologies,
Version 1.171.36.21 (release 14-08-2012 CrysAlis171 .NET)
(compiled Sep 14 2012,17:21:16)
;
_computing_data_collection
;
CrysAlisPro, Agilent Technologies,
Version 1.171.36.21 (release 14-08-2012 CrysAlis171 .NET)
(compiled Sep 14 2012,17:21:16)
;
_computing_data_reduction
;
CrysAlisPro, Agilent Technologies,
Version 1.171.36.21 (release 14-08-2012 CrysAlis171 .NET)
(compiled Sep 14 2012,17:21:16)
;
_computing_molecular_graphics 'Olex2 (Dolomanov et al., 2009)'
_computing_publication_material 'Olex2 (Dolomanov et al., 2009)'
_computing_structure_refinement 'ShelXL (Sheldrick, 2008)'
_computing_structure_solution 'XS (Sheldrick, 2008)'
_diffrn_ambient_temperature 170
_diffrn_detector_area_resol_mean 16.0107
_diffrn_measured_fraction_theta_full 0.992
_diffrn_measured_fraction_theta_max 0.992
_diffrn_measurement_details
;
  1 omega   -8.00   91.00   1.0000   25.0000
omega____ theta____ kappa____ phi______ frames
    -       22.2921   77.0000  -30.0000 99

  2 omega  -50.00   48.00   1.0000   25.0000
omega____ theta____ kappa____ phi______ frames
    -       22.2921  -37.0000   60.0000 98
;
_diffrn_measurement_device_type 'SuperNova, Single source at offset), Eos'
_diffrn_measurement_method '\w scans'
_diffrn_orient_matrix_UB_11 0.0451464000
_diffrn_orient_matrix_UB_12 -0.0054447000
_diffrn_orient_matrix_UB_13 -0.0107852000
_diffrn_orient_matrix_UB_21 -0.0197154000
_diffrn_orient_matrix_UB_22 -0.0301388000
_diffrn_orient_matrix_UB_23 -0.0299124000
_diffrn_orient_matrix_UB_31 -0.0120320000
_diffrn_orient_matrix_UB_32 0.0292026000
_diffrn_orient_matrix_UB_33 -0.0329434000
_diffrn_radiation_monochromator mirror
_diffrn_radiation_type MoK\a
_diffrn_radiation_wavelength 0.71073
_diffrn_reflns_av_R_equivalents 0.0182
_diffrn_reflns_av_unetI/netI 0.0299
_diffrn_reflns_laue_measured_fraction_full 0.966
_diffrn_reflns_laue_measured_fraction_max 0.992
_diffrn_reflns_limit_h_max 10
_diffrn_reflns_limit_h_min -17
_diffrn_reflns_limit_k_max 10
_diffrn_reflns_limit_k_min -19
_diffrn_reflns_limit_l_max 17
_diffrn_reflns_limit_l_min -18
_diffrn_reflns_number 12315
_diffrn_reflns_point_group_measured_fraction_full 0.966
_diffrn_reflns_point_group_measured_fraction_max 0.992
_diffrn_reflns_theta_full 25.242
_diffrn_reflns_theta_max 24.998
_diffrn_reflns_theta_min 2.897
_diffrn_source 'SuperNova (Mo) X-ray Source'
_exptl_absorpt_coefficient_mu 5.812
_exptl_absorpt_correction_T_max 0.538
_exptl_absorpt_correction_T_min 0.309
_exptl_absorpt_correction_type analytical
_exptl_absorpt_process_details
;
CrysAlisPro, Agilent Technologies,
Version 1.171.36.21 (release 14-08-2012 CrysAlis171 .NET)
(compiled Sep 14 2012,17:21:16)
Analytical numeric absorption correction using a multifaceted crystal
            model based on expressions derived by R.C. Clark & J.S. Reid.
(Clark, R. C. & Reid, J. S. (1995). Acta Cryst. A51, 887-897)
;
_exptl_crystal_colour red
_exptl_crystal_colour_primary red
_exptl_crystal_density_diffrn 1.820
_exptl_crystal_description block
_exptl_crystal_F_000 1982
_exptl_crystal_recrystallization_method 'Evaporation of acetone/DMSO'
_exptl_crystal_size_max 0.3398
_exptl_crystal_size_mid 0.2722
_exptl_crystal_size_min 0.1235
_refine_diff_density_max 1.855
_refine_diff_density_min -1.289
_refine_diff_density_rms 0.118
_refine_ls_extinction_method none
_refine_ls_goodness_of_fit_ref 1.053
_refine_ls_hydrogen_treatment constr
_refine_ls_matrix_type full
_refine_ls_number_parameters 464
_refine_ls_number_reflns 6497
_refine_ls_number_restraints 12
_refine_ls_restrained_S_all 1.136
_refine_ls_R_factor_all 0.0366
_refine_ls_R_factor_gt 0.0316
_refine_ls_shift/su_max 0.001
_refine_ls_shift/su_mean 0.000
_refine_ls_structure_factor_coef Fsqd
_refine_ls_weighting_details 'w=1/[\s^2^(Fo^2^)+(0.0324P)^2^+17.9014P] where P=(Fo^2^+2Fc^2^)/3'
_refine_ls_weighting_scheme calc
_refine_ls_wR_factor_gt 0.0768
_refine_ls_wR_factor_ref 0.0793
_reflns_Friedel_coverage 0.000
_reflns_number_gt 5854
_reflns_number_total 6497
_reflns_threshold_expression 'I > 2\s(I)'
_cod_data_source_file ic5b02780_si_006.cif
_cod_data_source_block R1_RbF
_cod_original_cell_volume 3718.84(9)
_cod_original_formula_sum 'C32 H39.55 F N2 O11 Rb S1.50 U'
_cod_database_code 4344673
_shelxl_version_number 2013-4
_chemical_oxdiff_formula 'C32 H40 N2 O11 U1 Rb1 F1 S2'
_shelx_space_group_comment
;
The symmetry employed for this shelxl refinement is uniquely defined
by the following loop, which should always be used as a source of
symmetry information in preference to the above space-group names.
They are only intended as comments.
;
_reflns_odcompleteness_completeness 98.64
_reflns_odcompleteness_iscentric 1
_reflns_odcompleteness_theta 28.22
_olex2_refinement_description
;
1. Fixed Uiso
 At 1.2 times of:
  All C(H) groups, All C(H,H) groups, All C(H,H,H,H) groups
 At 1.5 times of:
  All C(H,H,H) groups
2. Restrained distances
 S1A-C29A = S1B-C29B = S1A-C30A = S1B-C30B
 1.86 with sigma of 0.01
 S1B-O10B = S1A-O10A = O10C-S1C = S1D-O10D
 1.68 with sigma of 0.01
 C32C-S1C = C31C-S1C = S1D-C32D = C31D-S1D
 1.86 with sigma of 0.01
3. Uiso/Uaniso restraints and constraints
Uanis(S1B) = Uanis(S1A)
Uanis(O10B) = Uanis(S1B)
Uanis(O10A) = Uanis(S1A)
Uanis(C29B) = Uanis(S1B)
Uanis(C29A) = Uanis(S1A)
Uanis(S1B) = Uanis(C30B)
Uanis(C30A) = Uanis(S1A)
Uanis(C31D) = Uanis(S1D)
Uanis(O10D) = Uanis(S1D)
Uanis(C32D) = Uanis(S1D)
Uanis(C27B) = Uanis(C27A)
Uanis(S1C) = Uanis(O10C)
Uanis(C31C) = Uanis(S1C)
Uanis(S1C) = Uanis(C32C)
Uanis(C32D) = Uanis(C32C)
4. Others
 Fixed Sof: S1A(0.25) S1B(0.25) O8A(0.7) O8B(0.3) O10A(0.5) O10B(0.5)
 H26A(0.7) H26B(0.7) H26C(0.3) H26D(0.3) C27A(0.7) H27A(0.7) H27B(0.7)
 C27B(0.3) H27C(0.3) H27D(0.3) H28A(0.7) H28B(0.7) H28C(0.3) H28D(0.3)
 C29A(0.5) H29A(0.5) H29B(0.5) H29C(0.5) C29B(0.5) H29D(0.5) H29E(0.5)
 H29F(0.5) C30A(0.5) H30A(0.5) H30B(0.5) H30C(0.5) C30B(0.5) H30D(0.5)
 H30E(0.5) H30F(0.5) S1D(0.15) O10D(0.15) C31D(0.15) H31D(0.15) H31E(0.15)
 H31F(0.15) C32D(0.15) S1C(0.85) O10C(0.85) C31C(0.85) H31A(0.85) H31B(0.85)
 H31C(0.85) C32C(0.85) H32A(0.85) H32B(0.85) H32C(0.85)
5.a Secondary CH2 refined with riding coordinates:
 C21(H21A,H21B), C22(H22A,H22B), C23(H23A,H23B), C24(H24A,H24B), C25(H25A,
 H25B), C26(H26A,H26B), C26(H26C,H26D), C27A(H27A,H27B), C27B(H27C,H27D),
 C28(H28A,H28B), C28(H28C,H28D)
5.b Aromatic/amide H refined with riding coordinates:
 C1(H1), C3(H3), C4(H4), C5(H5), C6(H6), C8(H8), C10(H10), C11(H11), C12(H12),
 C13(H13), C17(H17), C20(H20)
5.c Idealised Me refined as rotating group:
 C29A(H29A,H29B,H29C), C29B(H29D,H29E,H29F), C30A(H30A,H30B,H30C), C30B(H30D,
 H30E,H30F), C31D(H31D,H31E,H31F), C31C(H31A,H31B,H31C), C32C(H32A,H32B,H32C)
;
_olex2_submission_special_instructions 'No special instructions were received'

loop_
_space_group_symop_operation_xyz
'x, y, z'
'-x, y+1/2, -z+1/2'
'-x, -y, -z'
'x, -y-1/2, z-1/2'

loop_
_atom_site_label
_atom_site_type_symbol
_atom_site_fract_x
_atom_site_fract_y
_atom_site_fract_z
_atom_site_U_iso_or_equiv
_atom_site_adp_type
_atom_site_occupancy
_atom_site_site_symmetry_order
_atom_site_calc_flag
_atom_site_refinement_flags_posn
_atom_site_refinement_flags_occupancy
_atom_site_disorder_assembly
_atom_site_disorder_group
U1 U 0.12954(2) 0.22889(2) 0.14534(2) 0.01739(7) Uani 1 1 d . . . .
Rb1 Rb 0.14191(4) -0.20602(3) 0.48471(3) 0.02946(13) Uani 1 1 d . . . .
S1A S 0.2026(7) -0.4322(5) 0.4646(6) 0.0665(14) Uani 0.25 1 d D P A 2
S1B S 0.2571(7) -0.4344(5) 0.4921(6) 0.0665(14) Uani 0.25 1 d D P B 1
F1 F 0.0537(2) 0.28877(19) 0.02597(18) 0.0281(7) Uani 1 1 d . . . .
O1 O 0.2011(3) 0.3148(2) 0.1809(2) 0.0264(8) Uani 1 1 d . . . .
O2 O 0.0603(3) 0.1404(2) 0.1167(2) 0.0256(8) Uani 1 1 d . . . .
O3 O 0.2309(3) 0.1967(3) 0.0574(2) 0.0288(9) Uani 1 1 d . . . .
O4 O 0.0038(3) 0.2865(2) 0.1888(2) 0.0229(8) Uani 1 1 d . . . .
O5 O 0.2747(3) -0.0990(2) 0.4079(3) 0.0313(9) Uani 1 1 d . . . .
O6 O 0.3583(3) -0.1828(2) 0.5629(2) 0.0328(9) Uani 1 1 d . . . .
O7 O 0.2304(3) -0.2394(3) 0.6683(3) 0.0521(13) Uani 1 1 d . . . .
O8A O 0.0993(5) -0.1014(4) 0.6274(4) 0.0294(16) Uani 0.7 1 d . P C 1
O8B O 0.1565(15) -0.1030(9) 0.6534(10) 0.040(4) Uani 0.3 1 d . P C 2
O9 O 0.1743(3) -0.0229(2) 0.5045(2) 0.0350(10) Uani 1 1 d . . . .
O10A O 0.2523(10) -0.3514(7) 0.4718(12) 0.0665(14) Uani 0.5 1 d D P A 2
O10B O 0.2248(10) -0.3551(7) 0.4515(11) 0.0665(14) Uani 0.5 1 d D P B 1
N1 N 0.2684(3) 0.1357(3) 0.2249(3) 0.0193(9) Uani 1 1 d . . . .
N2 N 0.1432(3) 0.2054(2) 0.3074(3) 0.0167(9) Uani 1 1 d . . . .
C1 C 0.3509(4) 0.1237(3) 0.2075(3) 0.0214(11) Uani 1 1 d . . . .
H1 H 0.3936 0.0928 0.2466 0.026 Uiso 1 1 calc R . . .
C2 C 0.3842(4) 0.1532(3) 0.1333(3) 0.0213(11) Uani 1 1 d . . . .
C3 C 0.4814(4) 0.1430(4) 0.1322(4) 0.0309(13) Uani 1 1 d . . . .
H3 H 0.5211 0.1175 0.1785 0.037 Uiso 1 1 calc R . . .
C4 C 0.5193(4) 0.1693(4) 0.0652(4) 0.0346(14) Uani 1 1 d . . . .
H4 H 0.5843 0.1642 0.0669 0.041 Uiso 1 1 calc R . . .
C5 C 0.4589(4) 0.2038(4) -0.0054(4) 0.0341(14) Uani 1 1 d . . . .
H5 H 0.4837 0.2211 -0.0519 0.041 Uiso 1 1 calc R . . .
C6 C 0.3631(4) 0.2129(4) -0.0079(4) 0.0314(13) Uani 1 1 d . . . .
H6 H 0.3239 0.2356 -0.0564 0.038 Uiso 1 1 calc R . . .
C7 C 0.3228(4) 0.1885(3) 0.0614(3) 0.0216(11) Uani 1 1 d . . . .
C8 C 0.1196(4) 0.2574(3) 0.3588(3) 0.0206(11) Uani 1 1 d . . . .
H8 H 0.1381 0.2471 0.4176 0.025 Uiso 1 1 calc R . . .
C9 C 0.0670(4) 0.3301(3) 0.3335(3) 0.0237(11) Uani 1 1 d . . . .
C10 C 0.0675(5) 0.3888(4) 0.3962(4) 0.0362(15) Uani 1 1 d . . . .
H10 H 0.1017 0.3802 0.4523 0.043 Uiso 1 1 calc R . . .
C11 C 0.0184(5) 0.4589(4) 0.3764(4) 0.0455(18) Uani 1 1 d . . . .
H11 H 0.0216 0.4984 0.4180 0.055 Uiso 1 1 calc R . . .
C12 C -0.0356(5) 0.4703(4) 0.2943(4) 0.0437(17) Uani 1 1 d . . . .
H12 H -0.0692 0.5177 0.2807 0.052 Uiso 1 1 calc R . . .
C13 C -0.0402(4) 0.4123(4) 0.2323(4) 0.0353(14) Uani 1 1 d . . . .
H13 H -0.0785 0.4206 0.1778 0.042 Uiso 1 1 calc R . . .
C14 C 0.0111(4) 0.3417(3) 0.2494(3) 0.0229(11) Uani 1 1 d . . . .
C15 C 0.2474(4) 0.0949(3) 0.2975(3) 0.0180(10) Uani 1 1 d . . . .
C16 C 0.1843(4) 0.1319(3) 0.3416(3) 0.0177(10) Uani 1 1 d . . . .
C17 C 0.1607(4) 0.0949(3) 0.4129(3) 0.0210(11) Uani 1 1 d . . . .
H17 H 0.1212 0.1207 0.4437 0.025 Uiso 1 1 calc R . . .
C18 C 0.1960(4) 0.0200(3) 0.4380(3) 0.0250(12) Uani 1 1 d . . . .
C19 C 0.2537(4) -0.0192(3) 0.3905(3) 0.0228(11) Uani 1 1 d . . . .
C20 C 0.2805(4) 0.0185(3) 0.3219(3) 0.0235(11) Uani 1 1 d . . . .
H20 H 0.3209 -0.0073 0.2920 0.028 Uiso 1 1 calc R . . .
C21 C 0.3747(4) -0.1182(4) 0.4344(4) 0.0383(15) Uani 1 1 d . . . .
H21A H 0.4121 -0.0793 0.4106 0.046 Uiso 1 1 calc R . . .
H21B H 0.3864 -0.1703 0.4121 0.046 Uiso 1 1 calc R . . .
C22 C 0.4050(4) -0.1185(4) 0.5294(4) 0.0381(15) Uani 1 1 d . . . .
H22A H 0.4738 -0.1250 0.5463 0.046 Uiso 1 1 calc R . . .
H22B H 0.3882 -0.0682 0.5525 0.046 Uiso 1 1 calc R . . .
C23 C 0.3847(4) -0.1881(4) 0.6534(4) 0.0372(15) Uani 1 1 d . . . .
H23A H 0.3702 -0.1384 0.6792 0.045 Uiso 1 1 calc R . . .
H23B H 0.4528 -0.1978 0.6712 0.045 Uiso 1 1 calc R . . .
C24 C 0.3301(5) -0.2555(5) 0.6829(4) 0.0465(17) Uani 1 1 d . . . .
H24A H 0.3401 -0.3038 0.6524 0.056 Uiso 1 1 calc R . . .
H24B H 0.3546 -0.2647 0.7441 0.056 Uiso 1 1 calc R . . .
C25 C 0.2033(6) -0.1940(6) 0.7359(5) 0.069(3) Uani 1 1 d . . . .
H25A H 0.2516 -0.1540 0.7572 0.083 Uiso 1 1 calc R . . .
H25B H 0.1984 -0.2290 0.7835 0.083 Uiso 1 1 calc R . . .
C26 C 0.1101(6) -0.1548(5) 0.7021(5) 0.0507(19) Uani 1 1 d . . . .
H26A H 0.0625 -0.1966 0.6874 0.061 Uiso 0.7 1 calc R P C 1
H26B H 0.0940 -0.1245 0.7491 0.061 Uiso 0.7 1 calc R P C 1
H26C H 0.0629 -0.1895 0.6671 0.061 Uiso 0.3 1 calc R P C 2
H26D H 0.0839 -0.1279 0.7460 0.061 Uiso 0.3 1 calc R P C 2
C27A C 0.1516(7) -0.0267(5) 0.6492(5) 0.0291(19) Uani 0.7 1 d . P C 1
H27A H 0.2194 -0.0366 0.6698 0.035 Uiso 0.7 1 calc R P C 1
H27B H 0.1279 0.0022 0.6933 0.035 Uiso 0.7 1 calc R P C 1
C27B C 0.1088(18) -0.0431(16) 0.6276(14) 0.0291(19) Uani 0.3 1 d . P C 2
H27C H 0.1021 -0.0143 0.6790 0.035 Uiso 0.3 1 calc R P C 2
H27D H 0.0455 -0.0623 0.6008 0.035 Uiso 0.3 1 calc R P C 2
C28 C 0.1335(4) 0.0187(3) 0.5669(3) 0.0286(13) Uani 1 1 d . . . .
H28A H 0.0652 0.0249 0.5454 0.034 Uiso 0.7 1 calc R P C 1
H28B H 0.1617 0.0714 0.5768 0.034 Uiso 0.7 1 calc R P C 1
H28C H 0.0766 0.0473 0.5386 0.034 Uiso 0.3 1 calc R P C 2
H28D H 0.1790 0.0567 0.5984 0.034 Uiso 0.3 1 calc R P C 2
C29A C 0.3073(10) -0.4916(10) 0.4562(13) 0.0665(14) Uani 0.5 1 d D P A 2
H29A H 0.3296 -0.4755 0.4058 0.100 Uiso 0.5 1 calc GR P A 2
H29B H 0.2902 -0.5470 0.4516 0.100 Uiso 0.5 1 calc GR P A 2
H29C H 0.3570 -0.4833 0.5066 0.100 Uiso 0.5 1 calc GR P A 2
C29B C 0.2771(13) -0.4994(10) 0.4080(10) 0.0665(14) Uani 0.5 1 d D P B 1
H29D H 0.2394 -0.5469 0.4072 0.100 Uiso 0.5 1 calc GR P B 1
H29E H 0.3436 -0.5135 0.4183 0.100 Uiso 0.5 1 calc GR P B 1
H29F H 0.2591 -0.4727 0.3534 0.100 Uiso 0.5 1 calc GR P B 1
C30A C 0.2393(13) -0.4646(11) 0.5749(8) 0.0665(14) Uani 0.5 1 d D P A 2
H30A H 0.3071 -0.4735 0.5884 0.100 Uiso 0.5 1 calc GR P A 2
H30B H 0.2070 -0.5133 0.5827 0.100 Uiso 0.5 1 calc GR P A 2
H30C H 0.2235 -0.4243 0.6125 0.100 Uiso 0.5 1 calc GR P A 2
C30B C 0.1901(12) -0.4472(11) 0.5742(10) 0.0665(14) Uani 0.5 1 d D P B 1
H30D H 0.2313 -0.4392 0.6299 0.100 Uiso 0.5 1 calc GR P B 1
H30E H 0.1642 -0.5002 0.5709 0.100 Uiso 0.5 1 calc GR P B 1
H30F H 0.1390 -0.4090 0.5659 0.100 Uiso 0.5 1 calc GR P B 1
S1D S 0.5434(12) -0.1123(12) 0.2515(13) 0.082(3) Uani 0.15 1 d D P D 3
O10D O 0.532(3) -0.0169(16) 0.284(3) 0.082(3) Uani 0.15 1 d D P D 3
C31D C 0.604(7) -0.117(7) 0.367(2) 0.082(3) Uani 0.15 1 d D P D 3
H31D H 0.6715 -0.1258 0.3719 0.123 Uiso 0.15 1 calc GR P D 3
H31E H 0.5780 -0.1596 0.3948 0.123 Uiso 0.15 1 calc GR P D 3
H31F H 0.5952 -0.0673 0.3947 0.123 Uiso 0.15 1 calc GR P D 3
C32D C 0.636(3) -0.058(3) 0.208(4) 0.082(3) Uani 0.15 1 d D P D 3
S1C S 0.5900(2) -0.05579(18) 0.29490(19) 0.0713(7) Uani 0.85 1 d D P E 1
O10C O 0.4903(5) -0.0225(4) 0.2876(5) 0.0713(7) Uani 0.85 1 d D P E 1
C31C C 0.6127(12) -0.1194(9) 0.3877(7) 0.0713(7) Uani 0.85 1 d D P E 1
H31A H 0.6222 -0.0874 0.4391 0.107 Uiso 0.85 1 calc GR P E 1
H31B H 0.6690 -0.1506 0.3881 0.107 Uiso 0.85 1 calc GR P E 1
H31C H 0.5591 -0.1543 0.3858 0.107 Uiso 0.85 1 calc GR P E 1
C32C C 0.5855(8) -0.1284(7) 0.2119(7) 0.082(3) Uani 0.85 1 d D P E 1
H32A H 0.5559 -0.1761 0.2270 0.123 Uiso 0.85 1 calc GR P E 1
H32B H 0.6493 -0.1403 0.2057 0.123 Uiso 0.85 1 calc GR P E 1
H32C H 0.5490 -0.1078 0.1585 0.123 Uiso 0.85 1 calc GR P E 1

loop_
_atom_site_aniso_label
_atom_site_aniso_U_11
_atom_site_aniso_U_22
_atom_site_aniso_U_33
_atom_site_aniso_U_23
_atom_site_aniso_U_13
_atom_site_aniso_U_12
U1 0.01802(11) 0.01786(11) 0.01631(10) 0.00277(7) 0.00375(7) -0.00112(7)
Rb1 0.0260(3) 0.0329(3) 0.0279(3) 0.0032(2) 0.0023(2) 0.0009(2)
S1A 0.057(4) 0.052(2) 0.091(4) 0.014(2) 0.018(3) 0.007(2)
S1B 0.057(4) 0.052(2) 0.091(4) 0.014(2) 0.018(3) 0.007(2)
F1 0.0280(17) 0.0371(18) 0.0197(15) 0.0114(13) 0.0058(13) 0.0045(14)
O1 0.025(2) 0.024(2) 0.0276(19) 0.0037(16) 0.0009(16) -0.0062(16)
O2 0.029(2) 0.024(2) 0.0238(19) -0.0025(15) 0.0057(16) -0.0064(16)
O3 0.022(2) 0.043(2) 0.0234(19) 0.0059(17) 0.0078(16) 0.0058(17)
O4 0.0227(19) 0.0239(19) 0.0223(18) -0.0006(15) 0.0055(15) 0.0014(15)
O5 0.039(2) 0.018(2) 0.039(2) 0.0073(17) 0.0125(19) 0.0100(17)
O6 0.033(2) 0.036(2) 0.028(2) 0.0060(18) 0.0031(17) -0.0009(19)
O7 0.042(3) 0.085(4) 0.032(2) 0.008(2) 0.013(2) -0.006(3)
O8A 0.025(3) 0.032(4) 0.032(4) -0.001(3) 0.008(3) -0.011(3)
O8B 0.075(13) 0.022(8) 0.033(9) 0.011(7) 0.030(10) -0.006(9)
O9 0.065(3) 0.020(2) 0.028(2) 0.0108(16) 0.028(2) 0.0141(19)
O10A 0.057(4) 0.052(2) 0.091(4) 0.014(2) 0.018(3) 0.007(2)
O10B 0.057(4) 0.052(2) 0.091(4) 0.014(2) 0.018(3) 0.007(2)
N1 0.022(2) 0.019(2) 0.018(2) 0.0006(17) 0.0056(18) -0.0008(18)
N2 0.020(2) 0.013(2) 0.017(2) 0.0021(16) 0.0022(17) 0.0028(17)
C1 0.023(3) 0.020(3) 0.021(3) 0.003(2) 0.003(2) 0.000(2)
C2 0.019(3) 0.022(3) 0.024(3) -0.004(2) 0.005(2) 0.000(2)
C3 0.025(3) 0.033(3) 0.035(3) 0.001(3) 0.007(2) 0.003(2)
C4 0.023(3) 0.041(4) 0.044(3) -0.003(3) 0.016(3) -0.002(3)
C5 0.036(3) 0.040(4) 0.033(3) -0.005(3) 0.021(3) -0.005(3)
C6 0.033(3) 0.036(3) 0.026(3) 0.002(2) 0.010(3) 0.001(3)
C7 0.023(3) 0.020(3) 0.024(3) -0.005(2) 0.008(2) 0.001(2)
C8 0.024(3) 0.022(3) 0.015(2) 0.003(2) 0.004(2) -0.001(2)
C9 0.032(3) 0.019(3) 0.021(3) 0.000(2) 0.007(2) 0.004(2)
C10 0.052(4) 0.029(3) 0.025(3) -0.003(2) 0.004(3) 0.012(3)
C11 0.065(5) 0.036(4) 0.032(3) -0.008(3) 0.003(3) 0.023(3)
C12 0.058(4) 0.027(3) 0.042(4) -0.001(3) 0.002(3) 0.024(3)
C13 0.036(3) 0.037(4) 0.031(3) 0.004(3) 0.003(3) 0.014(3)
C14 0.020(3) 0.024(3) 0.025(3) 0.002(2) 0.005(2) 0.002(2)
C15 0.019(3) 0.017(3) 0.017(2) 0.001(2) 0.003(2) 0.000(2)
C16 0.024(3) 0.013(2) 0.015(2) -0.0001(19) 0.002(2) -0.001(2)
C17 0.028(3) 0.017(3) 0.020(2) -0.002(2) 0.008(2) 0.005(2)
C18 0.034(3) 0.022(3) 0.021(3) 0.003(2) 0.009(2) 0.001(2)
C19 0.030(3) 0.015(3) 0.023(3) 0.003(2) 0.004(2) 0.003(2)
C20 0.026(3) 0.023(3) 0.023(3) 0.001(2) 0.009(2) 0.004(2)
C21 0.039(4) 0.036(4) 0.045(4) 0.014(3) 0.020(3) 0.013(3)
C22 0.032(3) 0.035(3) 0.046(4) 0.008(3) 0.007(3) 0.002(3)
C23 0.035(3) 0.047(4) 0.027(3) 0.001(3) 0.000(3) 0.004(3)
C24 0.048(4) 0.058(4) 0.032(3) 0.016(3) 0.005(3) 0.002(3)
C25 0.078(6) 0.105(7) 0.030(4) 0.008(4) 0.023(4) -0.005(5)
C26 0.067(5) 0.047(4) 0.046(4) 0.018(3) 0.031(4) -0.006(4)
C27A 0.041(6) 0.030(5) 0.016(4) -0.010(3) 0.005(4) -0.014(4)
C27B 0.041(6) 0.030(5) 0.016(4) -0.010(3) 0.005(4) -0.014(4)
C28 0.041(3) 0.023(3) 0.026(3) -0.001(2) 0.018(3) 0.006(3)
C29A 0.057(4) 0.052(2) 0.091(4) 0.014(2) 0.018(3) 0.007(2)
C29B 0.057(4) 0.052(2) 0.091(4) 0.014(2) 0.018(3) 0.007(2)
C30A 0.057(4) 0.052(2) 0.091(4) 0.014(2) 0.018(3) 0.007(2)
C30B 0.057(4) 0.052(2) 0.091(4) 0.014(2) 0.018(3) 0.007(2)
S1D 0.057(6) 0.085(7) 0.099(8) -0.016(6) 0.006(5) 0.019(5)
O10D 0.057(6) 0.085(7) 0.099(8) -0.016(6) 0.006(5) 0.019(5)
C31D 0.057(6) 0.085(7) 0.099(8) -0.016(6) 0.006(5) 0.019(5)
C32D 0.057(6) 0.085(7) 0.099(8) -0.016(6) 0.006(5) 0.019(5)
S1C 0.0723(17) 0.0629(15) 0.0834(17) 0.0086(14) 0.0273(14) 0.0179(13)
O10C 0.0723(17) 0.0629(15) 0.0834(17) 0.0086(14) 0.0273(14) 0.0179(13)
C31C 0.0723(17) 0.0629(15) 0.0834(17) 0.0086(14) 0.0273(14) 0.0179(13)
C32C 0.057(6) 0.085(7) 0.099(8) -0.016(6) 0.006(5) 0.019(5)

loop_
_atom_type_symbol
_atom_type_description
_atom_type_scat_dispersion_real
_atom_type_scat_dispersion_imag
_atom_type_scat_source
C C 0.0033 0.0016 'International Tables Vol C Tables 4.2.6.8 and 6.1.1.4'
H H 0.0000 0.0000 'International Tables Vol C Tables 4.2.6.8 and 6.1.1.4'
F F 0.0171 0.0103 'International Tables Vol C Tables 4.2.6.8 and 6.1.1.4'
N N 0.0061 0.0033 'International Tables Vol C Tables 4.2.6.8 and 6.1.1.4'
O O 0.0106 0.0060 'International Tables Vol C Tables 4.2.6.8 and 6.1.1.4'
Rb Rb -0.9393 2.9676 'International Tables Vol C Tables 4.2.6.8 and 6.1.1.4'
S S 0.1246 0.1234 'International Tables Vol C Tables 4.2.6.8 and 6.1.1.4'
U U -9.6767 9.6646 'International Tables Vol C Tables 4.2.6.8 and 6.1.1.4'

loop_
_exptl_crystal_face_index_h
_exptl_crystal_face_index_k
_exptl_crystal_face_index_l
_exptl_crystal_face_perp_dist
_exptl_oxdiff_crystal_face_indexfrac_h
_exptl_oxdiff_crystal_face_indexfrac_k
_exptl_oxdiff_crystal_face_indexfrac_l
_exptl_oxdiff_crystal_face_x
_exptl_oxdiff_crystal_face_y
_exptl_oxdiff_crystal_face_z
-1 22 -7 0.0887 -1.0000 22.0000 -7.0000 -0.0894 -0.4340 0.8851
0 -21 -10 0.1074 0.0000 -21.0000 -10.0000 0.2222 0.9320 -0.2838
2 0 21 0.1009 2.0000 0.0000 21.0000 -0.1362 -0.6676 -0.7159
20 -2 0 0.0586 20.0000 -2.0000 -0.0000 0.9138 -0.3340 -0.2990
-20 1 1 0.0624 -20.0000 1.0000 1.0000 -0.9192 0.3343 0.2369
-2 16 -15 0.1131 -2.0000 16.0000 -15.0000 -0.0156 0.0059 0.9855
20 2 -4 0.0672 20.0000 2.0000 -4.0000 0.9352 -0.3349 -0.0505
-19 -8 9 0.0912 -19.0000 -8.0000 9.0000 -0.9113 0.3465 -0.3015

loop_
_geom_angle_atom_site_label_1
_geom_angle_atom_site_label_2
_geom_angle_atom_site_label_3
_geom_angle
_geom_angle_site_symmetry_1
_geom_angle_site_symmetry_3
F1 U1 Rb1 38.48(8) . 2
F1 U1 O3 81.03(12) . .
F1 U1 O4 77.97(12) . .
F1 U1 N1 149.60(12) . .
F1 U1 N2 147.69(12) . .
O1 U1 Rb1 111.00(12) . 2
O1 U1 F1 92.71(14) . .
O1 U1 O2 176.30(16) . .
O1 U1 O3 89.24(16) . .
O1 U1 O4 89.97(15) . .
O1 U1 N1 90.23(15) . .
O1 U1 N2 83.82(15) . .
O2 U1 Rb1 71.41(12) . 2
O2 U1 F1 90.87(14) . .
O2 U1 O3 92.26(16) . .
O2 U1 O4 89.83(15) . .
O2 U1 N1 87.17(15) . .
O2 U1 N2 92.65(15) . .
O3 U1 Rb1 114.24(9) . 2
O3 U1 N1 68.75(13) . .
O3 U1 N2 130.84(13) . .
O4 U1 Rb1 47.10(9) . 2
O4 U1 O3 158.93(13) . .
O4 U1 N1 132.31(13) . .
O4 U1 N2 69.94(13) . .
N1 U1 Rb1 158.32(9) . 2
N2 U1 Rb1 113.64(9) . 2
N2 U1 N1 62.70(13) . .
F1 Rb1 O4 57.46(9) 2_545 2_545
F1 Rb1 O5 134.63(10) 2_545 .
F1 Rb1 O6 159.59(10) 2_545 .
F1 Rb1 O7 105.47(11) 2_545 .
F1 Rb1 O8A 72.56(14) 2_545 .
F1 Rb1 O8B 87.2(4) 2_545 .
F1 Rb1 O9 99.44(11) 2_545 .
F1 Rb1 O10A 121.5(2) 2_545 .
F1 Rb1 O10B 114.5(3) 2_545 .
F1 Rb1 C26 74.76(14) 2_545 .
F1 Rb1 C27B 78.3(4) 2_545 .
O4 Rb1 O6 142.08(10) 2_545 .
O4 Rb1 O8B 133.6(4) 2_545 .
O4 Rb1 O9 100.83(10) 2_545 .
O4 Rb1 C26 130.65(14) 2_545 .
O4 Rb1 C27B 115.6(4) 2_545 .
O5 Rb1 O4 91.59(10) . 2_545
O5 Rb1 O6 55.38(10) . .
O5 Rb1 O8B 94.8(3) . .
O5 Rb1 O9 50.79(10) . .
O5 Rb1 C26 116.79(14) . .
O5 Rb1 C27B 89.0(4) . .
O6 Rb1 O8B 73.4(4) . .
O6 Rb1 O9 73.84(11) . .
O6 Rb1 C26 84.84(14) . .
O6 Rb1 C27B 84.8(4) . .
O7 Rb1 O4 159.04(12) . 2_545
O7 Rb1 O5 109.33(12) . .
O7 Rb1 O6 56.81(12) . .
O7 Rb1 O8A 59.17(18) . .
O7 Rb1 O8B 48.3(3) . .
O7 Rb1 O9 93.67(13) . .
O7 Rb1 C26 40.22(16) . .
O7 Rb1 C27B 67.4(4) . .
O8A Rb1 O4 119.04(15) . 2_545
O8A Rb1 O5 101.60(14) . .
O8A Rb1 O6 88.43(15) . .
O8A Rb1 O9 53.32(15) . .
O8A Rb1 C26 22.73(18) . .
O8B Rb1 C26 22.3(3) . .
O8B Rb1 C27B 19.2(5) . .
O9 Rb1 O8B 52.6(3) . .
O9 Rb1 C26 73.79(13) . .
O9 Rb1 C27B 40.0(4) . .
O10A Rb1 O4 100.1(3) . 2_545
O10A Rb1 O5 93.9(3) . .
O10A Rb1 O6 68.0(2) . .
O10A Rb1 O7 77.8(4) . .
O10A Rb1 O8B 125.1(5) . .
O10A Rb1 O9 139.1(2) . .
O10A Rb1 C26 115.9(4) . .
O10A Rb1 C27B 144.0(5) . .
O10B Rb1 O4 91.6(3) . 2_545
O10B Rb1 O5 97.0(3) . .
O10B Rb1 O6 76.4(3) . .
O10B Rb1 O7 84.8(3) . .
O10B Rb1 O8A 143.2(4) . .
O10B Rb1 O9 145.2(3) . .
O10B Rb1 C26 121.1(4) . .
C27B Rb1 C26 35.2(4) . .
O10A S1A Rb1 40.7(7) . .
O10A S1A C29A 96.4(10) . .
O10A S1A C30A 99.3(10) . .
C29A S1A Rb1 137.1(7) . .
C30A S1A Rb1 103.7(7) . .
C30A S1A C29A 80.5(9) . .
O10B S1B C29B 107.6(11) . .
O10B S1B C30B 104.7(11) . .
C30B S1B C29B 131.8(10) . .
U1 F1 Rb1 111.75(12) . 2
C7 O3 U1 139.4(3) . .
U1 O4 Rb1 100.07(12) . 2
C14 O4 U1 124.9(3) . .
C14 O4 Rb1 123.7(3) . 2
C19 O5 Rb1 121.3(3) . .
C19 O5 C21 115.7(5) . .
C21 O5 Rb1 114.7(3) . .
C22 O6 Rb1 116.9(3) . .
C23 O6 Rb1 115.2(3) . .
C23 O6 C22 112.5(5) . .
C24 O7 Rb1 113.4(4) . .
C24 O7 C25 113.7(6) . .
C25 O7 Rb1 120.5(4) . .
C26 O8A Rb1 104.4(5) . .
C27A O8A Rb1 119.9(5) . .
C27A O8A C26 111.8(7) . .
C26 O8B Rb1 100.0(9) . .
C27B O8B Rb1 103.5(14) . .
C27B O8B C26 113(2) . .
C18 O9 Rb1 119.7(3) . .
C18 O9 C28 118.1(4) . .
C28 O9 Rb1 118.4(3) . .
S1A O10A Rb1 119.5(8) . .
S1B O10B Rb1 142.5(12) . .
C1 N1 U1 128.8(3) . .
C1 N1 C15 117.5(4) . .
C15 N1 U1 113.8(3) . .
C8 N2 U1 123.8(3) . .
C8 N2 C16 119.3(4) . .
C16 N2 U1 116.8(3) . .
N1 C1 C2 126.8(5) . .
C3 C2 C1 118.0(5) . .
C3 C2 C7 119.1(5) . .
C7 C2 C1 122.9(5) . .
C4 C3 C2 122.0(5) . .
C3 C4 C5 118.7(5) . .
C6 C5 C4 121.0(5) . .
C5 C6 C7 121.3(5) . .
O3 C7 C2 121.8(5) . .
O3 C7 C6 120.5(5) . .
C6 C7 C2 117.7(5) . .
N2 C8 C9 126.1(5) . .
C10 C9 C8 118.4(5) . .
C10 C9 C14 119.3(5) . .
C14 C9 C8 122.2(5) . .
C11 C10 C9 121.1(5) . .
C10 C11 C12 119.5(6) . .
C13 C12 C11 120.6(6) . .
C12 C13 C14 121.4(5) . .
O4 C14 C9 122.0(5) . .
O4 C14 C13 119.9(5) . .
C13 C14 C9 118.0(5) . .
C16 C15 N1 117.5(4) . .
C20 C15 N1 123.2(5) . .
C20 C15 C16 119.1(5) . .
C15 C16 N2 116.9(4) . .
C17 C16 N2 122.9(5) . .
C17 C16 C15 120.2(4) . .
C18 C17 C16 120.1(5) . .
O9 C18 C17 124.8(5) . .
O9 C18 C19 115.4(5) . .
C17 C18 C19 119.7(5) . .
O5 C19 C18 118.3(5) . .
C20 C19 O5 120.9(5) . .
C20 C19 C18 120.4(5) . .
C19 C20 C15 120.3(5) . .
O5 C21 C22 110.7(5) . .
O6 C22 C21 108.9(5) . .
O6 C23 C24 108.7(5) . .
O7 C24 C23 112.1(6) . .
O7 C25 C26 109.4(6) . .
O8A C26 Rb1 52.9(4) . .
O8A C26 C25 119.6(6) . .
O8B C26 Rb1 57.6(7) . .
O8B C26 C25 88.7(10) . .
C25 C26 Rb1 87.3(4) . .
O8A C27A C28 104.3(7) . .
O8B C27B Rb1 57.3(13) . .
O8B C27B C28 126(2) . .
C28 C27B Rb1 92.2(10) . .
O9 C28 C27A 109.8(5) . .
O9 C28 C27B 107.0(10) . .
O10D S1D C31D 78(4) . .
O10D S1D C32D 77(3) . .
C31D S1D C32D 100(4) . .
O10C S1C C31C 106.5(7) . .
O10C S1C C32C 108.1(5) . .
C32C S1C C31C 99.9(7) . .

loop_
_geom_bond_atom_site_label_1
_geom_bond_atom_site_label_2
_geom_bond_distance
_geom_bond_site_symmetry_2
U1 Rb1 4.1363(6) 2
U1 F1 2.211(3) .
U1 O1 1.787(4) .
U1 O2 1.788(4) .
U1 O3 2.284(4) .
U1 O4 2.277(4) .
U1 N1 2.628(4) .
U1 N2 2.566(4) .
Rb1 F1 2.771(3) 2_545
Rb1 O4 3.077(3) 2_545
Rb1 O5 3.052(4) .
Rb1 O6 3.105(4) .
Rb1 O7 2.968(5) .
Rb1 O8A 3.027(7) .
Rb1 O8B 3.153(17) .
Rb1 O9 3.109(4) .
Rb1 O10A 2.936(15) .
Rb1 O10B 2.863(15) .
Rb1 C26 3.676(7) .
Rb1 C27B 3.64(2) .
S1A O10A 1.524(9) .
S1A C29A 1.828(9) .
S1A C30A 1.799(9) .
S1B O10B 1.507(9) .
S1B C29B 1.794(9) .
S1B C30B 1.788(9) .
F1 Rb1 2.771(3) 2
O3 C7 1.311(6) .
O4 Rb1 3.077(3) 2
O4 C14 1.322(6) .
O5 C19 1.385(6) .
O5 C21 1.440(7) .
O6 C22 1.431(7) .
O6 C23 1.406(7) .
O7 C24 1.422(8) .
O7 C25 1.435(10) .
O8A C26 1.466(9) .
O8A C27A 1.462(11) .
O8B C26 1.418(16) .
O8B C27B 1.23(3) .
O9 C18 1.367(6) .
O9 C28 1.435(6) .
N1 C1 1.285(7) .
N1 C15 1.427(6) .
N2 C8 1.287(7) .
N2 C16 1.422(6) .
C1 C2 1.447(7) .
C2 C3 1.406(7) .
C2 C7 1.412(7) .
C3 C4 1.367(8) .
C4 C5 1.385(9) .
C5 C6 1.374(8) .
C6 C7 1.407(8) .
C8 C9 1.444(7) .
C9 C10 1.398(8) .
C9 C14 1.414(7) .
C10 C11 1.369(9) .
C11 C12 1.377(9) .
C12 C13 1.373(9) .
C13 C14 1.389(8) .
C15 C16 1.401(7) .
C15 C20 1.391(7) .
C16 C17 1.395(7) .
C17 C18 1.379(7) .
C18 C19 1.396(8) .
C19 C20 1.382(7) .
C21 C22 1.476(9) .
C23 C24 1.505(10) .
C25 C26 1.481(11) .
C27A C28 1.484(10) .
C27B C28 1.51(3) .
S1D O10D 1.698(10) .
S1D C31D 1.857(10) .
S1D C32D 1.861(10) .
S1C O10C 1.514(6) .
S1C C31C 1.790(8) .
S1C C32C 1.783(8) .

loop_
_geom_torsion_atom_site_label_1
_geom_torsion_atom_site_label_2
_geom_torsion_atom_site_label_3
_geom_torsion_atom_site_label_4
_geom_torsion
_geom_torsion_site_symmetry_1
U1 O3 C7 C2 39.6(8) .
U1 O3 C7 C6 -142.3(5) .
U1 O4 C14 C9 -54.7(6) .
U1 O4 C14 C13 127.9(5) .
U1 N1 C1 C2 -6.6(8) .
U1 N1 C15 C16 -28.7(5) .
U1 N1 C15 C20 146.4(4) .
U1 N2 C8 C9 11.6(7) .
U1 N2 C16 C15 25.6(5) .
U1 N2 C16 C17 -151.2(4) .
Rb1 O4 C14 C9 169.1(4) 2
Rb1 O4 C14 C13 -8.3(7) 2
Rb1 O5 C19 C18 25.8(6) .
Rb1 O5 C19 C20 -147.5(4) .
Rb1 O5 C21 C22 -55.1(6) .
Rb1 O6 C22 C21 -44.4(6) .
Rb1 O6 C23 C24 40.9(6) .
Rb1 O7 C24 C23 57.6(7) .
Rb1 O7 C25 C26 19.1(9) .
Rb1 O8A C26 O8B 85.8(14) .
Rb1 O8A C26 C25 60.2(8) .
Rb1 O8A C27A C28 56.9(8) .
Rb1 O8B C26 O8A -70.4(13) .
Rb1 O8B C26 C25 87.6(7) .
Rb1 O8B C27B C28 -66(2) .
Rb1 O9 C18 C17 140.3(5) .
Rb1 O9 C18 C19 -35.5(6) .
Rb1 O9 C28 C27A 45.1(6) .
Rb1 O9 C28 C27B 17.1(11) .
Rb1 C27B C28 O9 -12.7(8) .
Rb1 C27B C28 C27A -113(2) .
O5 C19 C20 C15 170.8(5) .
O5 C21 C22 O6 66.5(6) .
O6 C23 C24 O7 -67.2(7) .
O7 C25 C26 Rb1 -13.2(6) .
O7 C25 C26 O8A -57.0(10) .
O7 C25 C26 O8B -70.8(10) .
O8A C27A C28 O9 -64.0(8) .
O8A C27A C28 C27B 25(2) .
O8B C27B C28 O9 38(3) .
O8B C27B C28 C27A -63(3) .
O9 C18 C19 O5 6.8(7) .
O9 C18 C19 C20 -179.8(5) .
N1 C1 C2 C3 171.1(5) .
N1 C1 C2 C7 -11.5(8) .
N1 C15 C16 N2 3.0(6) .
N1 C15 C16 C17 179.9(4) .
N1 C15 C20 C19 -176.9(5) .
N2 C8 C9 C10 -164.6(6) .
N2 C8 C9 C14 19.2(9) .
N2 C16 C17 C18 173.8(5) .
C1 N1 C15 C16 150.5(5) .
C1 N1 C15 C20 -34.5(7) .
C1 C2 C3 C4 -179.6(5) .
C1 C2 C7 O3 -0.1(8) .
C1 C2 C7 C6 -178.2(5) .
C2 C3 C4 C5 -3.0(9) .
C3 C2 C7 O3 177.3(5) .
C3 C2 C7 C6 -0.8(8) .
C3 C4 C5 C6 1.1(9) .
C4 C5 C6 C7 0.8(9) .
C5 C6 C7 O3 -179.1(5) .
C5 C6 C7 C2 -0.9(8) .
C7 C2 C3 C4 2.8(9) .
C8 N2 C16 C15 -151.0(5) .
C8 N2 C16 C17 32.2(7) .
C8 C9 C10 C11 -179.5(6) .
C8 C9 C14 O4 -0.2(8) .
C8 C9 C14 C13 177.3(5) .
C9 C10 C11 C12 2.8(11) .
C10 C9 C14 O4 -176.3(5) .
C10 C9 C14 C13 1.1(8) .
C10 C11 C12 C13 -0.3(12) .
C11 C12 C13 C14 -1.8(11) .
C12 C13 C14 O4 178.9(6) .
C12 C13 C14 C9 1.4(9) .
C14 C9 C10 C11 -3.2(10) .
C15 N1 C1 C2 174.3(5) .
C15 C16 C17 C18 -2.9(8) .
C16 N2 C8 C9 -172.0(5) .
C16 C15 C20 C19 -1.9(8) .
C16 C17 C18 O9 -177.1(5) .
C16 C17 C18 C19 -1.5(8) .
C17 C18 C19 O5 -169.2(5) .
C17 C18 C19 C20 4.2(8) .
C18 O9 C28 C27A -156.8(6) .
C18 O9 C28 C27B 175.1(11) .
C18 C19 C20 C15 -2.5(8) .
C19 O5 C21 C22 93.9(6) .
C20 C15 C16 N2 -172.3(4) .
C20 C15 C16 C17 4.6(7) .
C21 O5 C19 C18 -121.0(6) .
C21 O5 C19 C20 65.6(7) .
C22 O6 C23 C24 178.4(5) .
C23 O6 C22 C21 179.0(5) .
C24 O7 C25 C26 158.8(6) .
C25 O7 C24 C23 -85.0(7) .
C26 O8A C27A C28 179.5(6) .
C26 O8B C27B Rb1 -107.2(18) .
C26 O8B C27B C28 -173.3(15) .
C27A O8A C26 Rb1 -131.0(7) .
C27A O8A C26 O8B -45.3(14) .
C27A O8A C26 C25 -70.9(10) .
C27B O8B C26 Rb1 109(2) .
C27B O8B C26 O8A 39.0(16) .
C27B O8B C26 C25 -163.1(19) .
C28 O9 C18 C17 -17.5(8) .
C28 O9 C18 C19 166.7(5) .
C29A S1A O10A Rb1 178.5(9) .
C29B S1B O10B Rb1 167.4(11) .
C30A S1A O10A Rb1 -100.2(10) .
C30B S1B O10B Rb1 23.8(17) .
